data_1544550
loop_
_publ_author_name
'Cheetham, A.K.'
'David, W.I.F.'
'Eddy, M.M.'
'Jakeman, R.J.B.'
'Johnson, M.W.'
'Torardi, C.C.'

_publ_section_title
;
 Crystal structure determination by powder neutron diffraction at the
 spallation neutron source, ISIS
;
_journal_name_full Nature
_journal_page_first 46
_journal_page_last 48
_journal_volume 320
_journal_year 1986
_chemical_formula_sum 'As Fe O4'
_chemical_name_common FeAsO4
_space_group_IT_number 14
_space_group_name_H-M_alt 'P 1 21/n 1'
_symmetry_space_group_name_Hall '-P 2yn'
_symmetry_space_group_name_H-M 'P 1 21/n 1'
_cell_angle_alpha 90
_cell_angle_beta 104.47(1)
_cell_angle_gamma 90
_cell_formula_units_Z 4
_cell_length_a 7.5636(1)
_cell_length_b 8.0795(1)
_cell_length_c 5.0117(1)
_cell_volume 296.550(16)
_cod_data_source_file FeAsO4.cif
_cod_data_source_block FeAsO4
_cod_original_formula_sum 'Fe As O4'
_cod_database_code 1544550

loop_
_space_group_symop_operation_xyz
'x, y, z'
'-x, -y, -z'
'-x+1/2, y+1/2, -z+1/2'
'x+1/2, -y+1/2, z+1/2'

loop_
_atom_site_label
_atom_site_occupancy
_atom_site_fract_x
_atom_site_fract_y
_atom_site_fract_z
_atom_site_adp_type
_atom_site_B_iso_or_equiv
_atom_site_type_symbol
Fe 1.0 0.173(2) 0.462(2) 0.763(2) Biso 1.000000 Fe
As 1.0 0.073(3) 0.202(2) 0.223(4) Biso 1.000000 As
O1 1.0 0.257(3) 0.101(3) 0.420(4) Biso 1.000000 O
O2 1.0 0.027(3) 0.377(2) 0.384(4) Biso 1.000000 O
O3 1.0 0.889(4) 0.077(3) 0.152(4) Biso 1.000000 O
O4 1.0 0.125(4) 0.267(3) 0.939(5) Biso 1.000000 O
